data_4514502
loop_
_publ_author_name
'Xing, Kai'
'Fan, Ruiqing'
'Gai, Shuang'
'Zheng, Xubin'
'Wang, Ping'
'Yang, Yulin'

_publ_section_title
;
 Europium-Functionalized Flexible Luminescent Zeolite-like Supramolecular
 Assembly for Ratiometric Anthrax Biomarker Determination.
;
_journal_issue 39
_journal_name_full 'ACS applied materials &amp; interfaces'
_journal_page_first 36081
_journal_page_last 36089
_journal_paper_doi 10.1021/acsami.9b11650
_journal_volume 11
_journal_year 2019
_chemical_formula_sum 'C36 H38 Cd2 N8 O15 S'
_chemical_formula_weight 1079.63
_space_group_IT_number 15
_space_group_name_Hall '-C 2yc'
_space_group_name_H-M_alt 'C 1 2/c 1'
_symmetry_cell_setting monoclinic
_symmetry_space_group_name_Hall '-C 2yc'
_symmetry_space_group_name_H-M 'C 1 2/c 1'
_atom_sites_solution_hydrogens geom
_atom_sites_solution_primary direct
_atom_sites_solution_secondary difmap
_audit_creation_method SHELXL-97
_cell_angle_alpha 90.00
_cell_angle_beta 94.561(2)
_cell_angle_gamma 90.00
_cell_formula_units_Z 4
_cell_length_a 20.172(2)
_cell_length_b 22.752(2)
_cell_length_c 10.0747(11)
_cell_measurement_reflns_used 2691
_cell_measurement_temperature 296(2)
_cell_measurement_theta_max 20.79
_cell_measurement_theta_min 2.37
_cell_volume 4609.2(8)
_computing_cell_refinement 'Bruker SMART'
_computing_data_collection 'Bruker SMART'
_computing_data_reduction 'Bruker SAINT'
_computing_molecular_graphics 'Bruker SHELXTL'
_computing_publication_material 'Bruker SHELXTL'
_computing_structure_refinement 'SHELXL-97 (Sheldrick, 1997)'
_computing_structure_solution 'SHELXS-97 (Sheldrick, 1990)'
_diffrn_ambient_temperature 296(2)
_diffrn_detector_area_resol_mean 0
_diffrn_measured_fraction_theta_full 1.000
_diffrn_measured_fraction_theta_max 1.000
_diffrn_measurement_device_type 'CCD area detector'
_diffrn_measurement_method 'phi and omega scans'
_diffrn_radiation_monochromator graphite
_diffrn_radiation_source 'fine-focus sealed tube'
_diffrn_radiation_type MoK\a
_diffrn_radiation_wavelength 0.71073
_diffrn_reflns_av_R_equivalents 0.0556
_diffrn_reflns_av_sigmaI/netI 0.0529
_diffrn_reflns_limit_h_max 23
_diffrn_reflns_limit_h_min -23
_diffrn_reflns_limit_k_max 27
_diffrn_reflns_limit_k_min -27
_diffrn_reflns_limit_l_max 11
_diffrn_reflns_limit_l_min -11
_diffrn_reflns_number 15984
_diffrn_reflns_theta_full 25.00
_diffrn_reflns_theta_max 25.00
_diffrn_reflns_theta_min 1.35
_diffrn_standards_decay_% 0
_diffrn_standards_interval_count 0
_diffrn_standards_interval_time 0
_diffrn_standards_number 0
_exptl_absorpt_coefficient_mu 1.039
_exptl_absorpt_correction_T_max 0.8191
_exptl_absorpt_correction_T_min 0.7812
_exptl_crystal_colour yellow
_exptl_crystal_density_diffrn 1.556
_exptl_crystal_density_method 'not measured'
_exptl_crystal_description block
_exptl_crystal_F_000 2168
_exptl_crystal_size_max 0.25
_exptl_crystal_size_mid 0.21
_exptl_crystal_size_min 0.20
_platon_squeeze_details ' ?'
_refine_diff_density_max 1.572
_refine_diff_density_min -1.008
_refine_diff_density_rms 0.358
_refine_ls_extinction_method none
_refine_ls_goodness_of_fit_ref 1.110
_refine_ls_hydrogen_treatment mixed
_refine_ls_matrix_type full
_refine_ls_number_parameters 281
_refine_ls_number_reflns 4055
_refine_ls_number_restraints 0
_refine_ls_restrained_S_all 1.110
_refine_ls_R_factor_all 0.0846
_refine_ls_R_factor_gt 0.0495
_refine_ls_shift/su_max 0.000
_refine_ls_shift/su_mean 0.000
_refine_ls_structure_factor_coef Fsqd
_refine_ls_weighting_details 'calc w=1/[\s^2^(Fo^2^)+(0.1012P)^2^+0.0000P] where P=(Fo^2^+2Fc^2^)/3'
_refine_ls_weighting_scheme calc
_refine_ls_wR_factor_gt 0.1483
_refine_ls_wR_factor_ref 0.1730
_reflns_number_gt 2867
_reflns_number_total 4055
_reflns_threshold_expression >2sigma(I)
_cod_data_source_file am9b11650_si_002.cif
_cod_data_source_block 3
_cod_depositor_comments
;
The following automatic conversions were performed:

'_symmetry_cell_setting' value 'Monoclinic' changed to 'monoclinic'
according to
/home/data/users/saulius/crontab/automatic-downloads/current/ACS/lib/dictionaries/cif_core.dic
dictionary named 'cif_core.dic' version 2.4.2 from 2011-04-26.

Automatic conversion script
Id: cif_fix_values 4973 2017-02-22 13:04:09Z antanas 
;
_cod_original_sg_symbol_H-M C2/c
_cod_database_code 4514502

loop_
_symmetry_equiv_pos_as_xyz
'x, y, z'
'-x, y, -z+1/2'
'x+1/2, y+1/2, z'
'-x+1/2, y+1/2, -z+1/2'
'-x, -y, -z'
'x, -y, z-1/2'
'-x+1/2, -y+1/2, -z'
'x+1/2, -y+1/2, z-1/2'

loop_
_atom_site_label
_atom_site_type_symbol
_atom_site_fract_x
_atom_site_fract_y
_atom_site_fract_z
_atom_site_U_iso_or_equiv
_atom_site_adp_type
_atom_site_occupancy
_atom_site_symmetry_multiplicity
_atom_site_calc_flag
_atom_site_refinement_flags
Cd1 Cd 0.19818(2) 0.15224(2) 0.92357(5) 0.0377(2) Uani 1 1 d .
S1 S 0.0000 0.13852(11) 1.2500 0.0423(6) Uani 1 2 d S
O1 O 0.2355(3) 0.2279(2) 0.7988(5) 0.0488(13) Uani 1 1 d .
O2 O 0.2861(3) 0.1446(2) 0.7637(6) 0.0588(15) Uani 1 1 d .
O3 O 0.1207(3) 0.2131(2) 1.0142(5) 0.0586(15) Uani 1 1 d .
O4 O 0.1091(3) 0.1200(3) 1.0725(5) 0.0613(16) Uani 1 1 d .
O5 O 0.2740(3) 0.1630(2) 1.1040(5) 0.0594(15) Uani 1 1 d .
H5B H 0.3088 0.1433 1.0916 0.089 Uiso 1 1 d R
H5C H 0.2840 0.1991 1.1139 0.089 Uiso 1 1 d R
O6 O 0.1065(8) 0.4220(9) 0.1852(18) 0.322(12) Uani 1 1 d .
H6B H 0.0758 0.4456 0.2031 0.483 Uiso 1 1 d R
H6C H 0.1415 0.4414 0.1726 0.483 Uiso 1 1 d R
O7 O 0.5000 0.1292(11) 0.2500 0.280(12) Uani 1 2 d S
H7B H 0.5366 0.1147 0.2825 0.420 Uiso 0.50 1 d PR
H7C H 0.4837 0.1074 0.1871 0.420 Uiso 0.50 1 d PR
O8 O 0.4102(4) 0.1753(4) 0.0670(10) 0.136(4) Uani 1 1 d .
H8D H 0.3809 0.1701 0.0027 0.205 Uiso 1 1 d R
H8E H 0.4281 0.2089 0.0600 0.205 Uiso 1 1 d R
C1 C 0.2608(5) 0.0207(4) 1.0032(10) 0.067(2) Uani 1 1 d .
H1A H 0.2861 0.0408 1.0698 0.081 Uiso 1 1 calc R
C2 C 0.2695(6) -0.0393(4) 0.9871(14) 0.095(4) Uani 1 1 d .
H2A H 0.3000 -0.0591 1.0450 0.114 Uiso 1 1 calc R
C3 C 0.1920(6) -0.0409(4) 0.8158(10) 0.077(3) Uani 1 1 d .
H3A H 0.1679 -0.0619 0.7493 0.093 Uiso 1 1 calc R
C4 C 0.1793(4) 0.0187(3) 0.8276(8) 0.0496(19) Uani 1 1 d .
C5 C 0.1302(4) 0.0514(3) 0.7439(7) 0.050(2) Uani 1 1 d .
C6 C 0.0824(5) 0.0310(4) 0.6477(8) 0.068(3) Uani 1 1 d .
H6A H 0.0741 -0.0077 0.6213 0.081 Uiso 1 1 calc R
C7 C 0.0506(5) 0.0803(5) 0.6013(9) 0.071(3) Uani 1 1 d .
H7A H 0.0161 0.0816 0.5345 0.086 Uiso 1 1 calc R
C8 C 0.0648(4) 0.1891(3) 0.6453(8) 0.0499(19) Uani 1 1 d .
H8A H 0.0711 0.2093 0.7301 0.060 Uiso 1 1 calc R
H8B H 0.0187 0.1944 0.6118 0.060 Uiso 1 1 calc R
C9 C 0.1094(3) 0.2175(3) 0.5480(7) 0.0409(16) Uani 1 1 d .
C10 C 0.1512(4) 0.1853(3) 0.4765(7) 0.0454(18) Uani 1 1 d .
H10A H 0.1543 0.1449 0.4899 0.054 Uiso 1 1 calc R
C11 C 0.1894(3) 0.2120(3) 0.3835(7) 0.0422(17) Uani 1 1 d .
H11A H 0.2179 0.1897 0.3356 0.051 Uiso 1 1 calc R
C12 C 0.1839(3) 0.2724(3) 0.3638(7) 0.0397(16) Uani 1 1 d .
C13 C 0.1426(4) 0.3048(3) 0.4373(7) 0.0491(19) Uani 1 1 d .
H13A H 0.1392 0.3452 0.4241 0.059 Uiso 1 1 calc R
C14 C 0.1063(4) 0.2783(3) 0.5298(8) 0.054(2) Uani 1 1 d .
H14A H 0.0796 0.3010 0.5807 0.064 Uiso 1 1 calc R
C15 C 0.2775(3) 0.1980(3) 0.7383(7) 0.0447(18) Uani 1 1 d .
C16 C 0.0245(3) 0.2461(3) 1.2061(7) 0.0451(18) Uani 1 1 d .
H16A H 0.0432 0.2802 1.1747 0.068 Uiso 1 1 calc R
C17 C 0.0426(3) 0.1921(3) 1.1707(6) 0.0381(16) Uani 1 1 d .
C18 C 0.0943(3) 0.1737(4) 1.0804(7) 0.0456(18) Uani 1 1 d .
N1 N 0.2158(3) 0.0497(3) 0.9222(6) 0.0471(15) Uani 1 1 d .
N2 N 0.2362(6) -0.0687(4) 0.8933(12) 0.110(4) Uani 1 1 d .
N3 N 0.1267(3) 0.1091(3) 0.7535(6) 0.0409(14) Uani 1 1 d .
N4 N 0.0770(3) 0.1269(3) 0.6670(6) 0.0490(16) Uani 1 1 d .

loop_
_atom_site_aniso_label
_atom_site_aniso_U_11
_atom_site_aniso_U_22
_atom_site_aniso_U_33
_atom_site_aniso_U_23
_atom_site_aniso_U_13
_atom_site_aniso_U_12
Cd1 0.0400(3) 0.0345(3) 0.0398(3) -0.0007(2) 0.0111(2) -0.0031(2)
S1 0.0450(15) 0.0465(15) 0.0366(14) 0.000 0.0105(11) 0.000
O1 0.056(3) 0.050(3) 0.042(3) 0.001(2) 0.017(2) -0.011(2)
O2 0.066(4) 0.042(3) 0.071(4) 0.011(3) 0.025(3) -0.002(3)
O3 0.059(3) 0.060(3) 0.060(4) 0.002(3) 0.029(3) -0.005(3)
O4 0.069(4) 0.064(4) 0.054(4) 0.009(3) 0.025(3) 0.026(3)
O5 0.068(4) 0.060(4) 0.049(3) -0.006(3) -0.002(3) 0.001(3)
O6 0.230(17) 0.42(3) 0.33(2) 0.173(19) 0.091(16) 0.177(18)
O7 0.23(2) 0.33(3) 0.27(3) 0.000 -0.06(2) 0.000
O8 0.119(7) 0.119(7) 0.177(10) 0.049(7) 0.045(7) 0.035(6)
C1 0.066(6) 0.056(5) 0.078(6) 0.012(5) -0.004(5) 0.004(4)
C2 0.110(9) 0.043(6) 0.129(11) 0.012(6) -0.012(8) 0.018(6)
C3 0.110(8) 0.037(5) 0.086(7) -0.005(5) 0.007(6) -0.008(5)
C4 0.066(5) 0.040(4) 0.044(5) 0.002(3) 0.012(4) -0.008(4)
C5 0.068(5) 0.045(4) 0.041(4) 0.001(4) 0.020(4) -0.015(4)
C6 0.093(7) 0.061(6) 0.047(5) -0.002(4) -0.007(5) -0.033(5)
C7 0.075(6) 0.088(7) 0.049(5) 0.005(5) -0.011(4) -0.044(6)
C8 0.041(4) 0.061(5) 0.049(5) 0.016(4) 0.013(4) -0.001(4)
C9 0.036(4) 0.052(4) 0.036(4) 0.001(3) 0.007(3) -0.001(3)
C10 0.055(5) 0.041(4) 0.040(4) 0.009(3) 0.009(3) -0.005(3)
C11 0.043(4) 0.051(5) 0.034(4) 0.003(3) 0.010(3) -0.005(3)
C12 0.037(4) 0.048(4) 0.034(4) 0.001(3) 0.002(3) -0.013(3)
C13 0.059(5) 0.039(4) 0.053(5) 0.001(3) 0.021(4) -0.002(3)
C14 0.058(5) 0.052(5) 0.054(5) -0.003(4) 0.022(4) 0.005(4)
C15 0.036(4) 0.058(5) 0.040(4) -0.003(4) 0.004(3) -0.011(3)
C16 0.045(4) 0.046(4) 0.045(4) 0.006(3) 0.011(3) -0.001(3)
C17 0.034(4) 0.052(4) 0.029(4) 0.001(3) 0.005(3) -0.005(3)
C18 0.039(4) 0.063(5) 0.034(4) 0.003(4) 0.004(3) 0.002(4)
N1 0.058(4) 0.038(3) 0.047(4) 0.009(3) 0.010(3) -0.001(3)
N2 0.151(10) 0.033(4) 0.144(10) -0.004(5) -0.006(8) 0.017(5)
N3 0.046(4) 0.044(4) 0.034(3) 0.003(3) 0.011(3) -0.010(3)
N4 0.047(4) 0.066(4) 0.034(3) 0.011(3) 0.004(3) -0.012(3)

loop_
_atom_type_symbol
_atom_type_description
_atom_type_scat_dispersion_real
_atom_type_scat_dispersion_imag
_atom_type_scat_source
C C 0.0033 0.0016 'International Tables Vol C Tables 4.2.6.8 and 6.1.1.4'
H H 0.0000 0.0000 'International Tables Vol C Tables 4.2.6.8 and 6.1.1.4'
Cd Cd -0.8075 1.2024 'International Tables Vol C Tables 4.2.6.8 and 6.1.1.4'
N N 0.0061 0.0033 'International Tables Vol C Tables 4.2.6.8 and 6.1.1.4'
O O 0.0106 0.0060 'International Tables Vol C Tables 4.2.6.8 and 6.1.1.4'
S S 0.1246 0.1234 'International Tables Vol C Tables 4.2.6.8 and 6.1.1.4'

loop_
_geom_angle_atom_site_label_1
_geom_angle_atom_site_label_2
_geom_angle_atom_site_label_3
_geom_angle
_geom_angle_site_symmetry_1
_geom_angle_site_symmetry_3
O1 Cd1 O5 97.34(19) . .
O1 Cd1 O3 91.64(18) . .
O5 Cd1 O3 93.0(2) . .
O1 Cd1 N1 133.04(18) . .
O5 Cd1 N1 91.1(2) . .
O3 Cd1 N1 134.11(19) . .
O1 Cd1 N3 96.99(18) . .
O5 Cd1 N3 161.6(2) . .
O3 Cd1 N3 98.1(2) . .
N1 Cd1 N3 70.6(2) . .
O1 Cd1 O2 54.37(16) . .
O5 Cd1 O2 93.2(2) . .
O3 Cd1 O2 145.96(18) . .
N1 Cd1 O2 79.17(18) . .
N3 Cd1 O2 85.78(19) . .
O1 Cd1 O4 145.00(18) . .
O5 Cd1 O4 91.2(2) . .
O3 Cd1 O4 53.91(17) . .
N1 Cd1 O4 80.33(19) . .
N3 Cd1 O4 83.65(19) . .
O2 Cd1 O4 159.10(18) . .
O1 Cd1 C15 27.4(2) . .
O5 Cd1 C15 96.3(2) . .
O3 Cd1 C15 119.0(2) . .
N1 Cd1 C15 105.9(2) . .
N3 Cd1 C15 91.10(19) . .
O2 Cd1 C15 26.98(19) . .
O4 Cd1 C15 170.1(2) . .
O1 Cd1 C18 118.5(2) . .
O5 Cd1 C18 90.9(2) . .
O3 Cd1 C18 26.9(2) . .
N1 Cd1 C18 107.4(2) . .
N3 Cd1 C18 92.4(2) . .
O2 Cd1 C18 172.2(2) . .
O4 Cd1 C18 27.1(2) . .
C15 Cd1 C18 145.8(2) . .
C17 S1 C17 90.0(5) . 2_557
C15 O1 Cd1 97.0(4) . .
C15 O2 Cd1 88.3(4) . .
C18 O3 Cd1 96.3(5) . .
C18 O4 Cd1 86.6(4) . .
Cd1 O5 H5B 109.5 . .
Cd1 O5 H5C 109.5 . .
H5B O5 H5C 109.5 . .
H6B O6 H6C 109.5 . .
H7B O7 H7C 109.5 . .
H8D O8 H8E 109.5 . .
N1 C1 C2 119.9(10) . .
N1 C1 H1A 120.1 . .
C2 C1 H1A 120.1 . .
N2 C2 C1 121.9(10) . .
N2 C2 H2A 119.1 . .
C1 C2 H2A 119.1 . .
N2 C3 C4 123.2(10) . .
N2 C3 H3A 118.4 . .
C4 C3 H3A 118.4 . .
N1 C4 C3 118.3(8) . .
N1 C4 C5 116.7(7) . .
C3 C4 C5 124.9(8) . .
N3 C5 C6 110.2(8) . .
N3 C5 C4 120.2(7) . .
C6 C5 C4 129.5(8) . .
C7 C6 C5 104.3(8) . .
C7 C6 H6A 127.9 . .
C5 C6 H6A 127.9 . .
N4 C7 C6 109.1(8) . .
N4 C7 H7A 125.5 . .
C6 C7 H7A 125.5 . .
N4 C8 C9 114.2(6) . .
N4 C8 H8A 108.7 . .
C9 C8 H8A 108.7 . .
N4 C8 H8B 108.7 . .
C9 C8 H8B 108.7 . .
H8A C8 H8B 107.6 . .
C10 C9 C14 119.0(6) . .
C10 C9 C8 122.1(7) . .
C14 C9 C8 118.9(6) . .
C9 C10 C11 121.1(7) . .
C9 C10 H10A 119.5 . .
C11 C10 H10A 119.5 . .
C12 C11 C10 118.9(7) . .
C12 C11 H11A 120.6 . .
C10 C11 H11A 120.6 . .
C13 C12 C11 119.8(6) . .
C13 C12 C15 120.0(7) . 7_556
C11 C12 C15 120.1(6) . 7_556
C14 C13 C12 120.7(7) . .
C14 C13 H13A 119.6 . .
C12 C13 H13A 119.6 . .
C13 C14 C9 120.3(7) . .
C13 C14 H14A 119.8 . .
C9 C14 H14A 119.8 . .
O2 C15 O1 120.4(6) . .
O2 C15 C12 120.3(7) . 7_556
O1 C15 C12 119.3(7) . 7_556
O2 C15 Cd1 64.8(4) . .
O1 C15 Cd1 55.7(3) . .
C12 C15 Cd1 174.6(6) 7_556 .
C17 C16 C16 113.4(4) . 2_557
C17 C16 H16A 123.3 . .
C16 C16 H16A 123.3 2_557 .
C16 C17 C18 129.6(6) . .
C16 C17 S1 111.6(5) . .
C18 C17 S1 118.7(6) . .
O4 C18 O3 122.9(7) . .
O4 C18 C17 119.3(7) . .
O3 C18 C17 117.8(7) . .
O4 C18 Cd1 66.4(4) . .
O3 C18 Cd1 56.8(4) . .
C17 C18 Cd1 172.9(6) . .
C1 N1 C4 118.3(7) . .
C1 N1 Cd1 125.2(6) . .
C4 N1 Cd1 116.4(5) . .
C2 N2 C3 118.4(9) . .
C5 N3 N4 107.1(6) . .
C5 N3 Cd1 115.7(5) . .
N4 N3 Cd1 136.8(5) . .
C7 N4 N3 109.3(7) . .
C7 N4 C8 130.0(8) . .
N3 N4 C8 120.2(6) . .

loop_
_geom_bond_atom_site_label_1
_geom_bond_atom_site_label_2
_geom_bond_distance
_geom_bond_site_symmetry_2
Cd1 O1 2.293(5) .
Cd1 O5 2.294(5) .
Cd1 O3 2.328(5) .
Cd1 N1 2.360(6) .
Cd1 N3 2.362(6) .
Cd1 O2 2.495(5) .
Cd1 O4 2.539(5) .
Cd1 C15 2.757(7) .
Cd1 C18 2.766(7) .
S1 C17 1.724(7) .
S1 C17 1.724(7) 2_557
O1 C15 1.278(8) .
O2 C15 1.251(9) .
O3 C18 1.260(9) .
O4 C18 1.260(10) .
O5 H5B 0.8500 .
O5 H5C 0.8500 .
O6 H6B 0.8500 .
O6 H6C 0.8499 .
O7 H7B 0.8500 .
O7 H7C 0.8500 .
O8 H8D 0.8499 .
O8 H8E 0.8499 .
C1 N1 1.346(10) .
C1 C2 1.387(12) .
C1 H1A 0.9300 .
C2 N2 1.301(14) .
C2 H2A 0.9300 .
C3 N2 1.301(13) .
C3 C4 1.387(11) .
C3 H3A 0.9300 .
C4 N1 1.355(9) .
C4 C5 1.453(11) .
C5 N3 1.320(9) .
C5 C6 1.391(11) .
C6 C7 1.357(13) .
C6 H6A 0.9300 .
C7 N4 1.337(10) .
C7 H7A 0.9300 .
C8 N4 1.449(10) .
C8 C9 1.526(9) .
C8 H8A 0.9700 .
C8 H8B 0.9700 .
C9 C10 1.366(9) .
C9 C14 1.396(10) .
C10 C11 1.398(9) .
C10 H10A 0.9300 .
C11 C12 1.393(10) .
C11 H11A 0.9300 .
C12 C13 1.372(9) .
C12 C15 1.498(9) 7_556
C13 C14 1.369(10) .
C13 H13A 0.9300 .
C14 H14A 0.9300 .
C15 C12 1.498(9) 7_556
C16 C17 1.338(10) .
C16 C16 1.378(13) 2_557
C16 H16A 0.9300 .
C17 C18 1.497(9) .
N3 N4 1.339(8) .

loop_
_platon_squeeze_void_nr
_platon_squeeze_void_average_x
_platon_squeeze_void_average_y
_platon_squeeze_void_average_z
_platon_squeeze_void_volume
_platon_squeeze_void_count_electrons
1 0.000 0.500 0.000 132.6 75.1
2 0.500 1.000 0.000 132.6 75.1
3 0.500 0.000 0.500 126.7 70.3
4 1.000 0.500 0.500 126.7 70.3
